data_9013933
loop_
_publ_author_name
'Hull, S.'
'Keen, D. A.'

_publ_section_title
;
 High-pressure polymorphism of the copper(I) halides:
 A neutron-diffraction study to ~10 GPa
 Note: P = 5.08 GPa
 Note: known as CuBr-V
;
_journal_name_full 'Physical Review B'
_journal_page_first 5868
_journal_page_last 5885
_journal_paper_doi 10.1103/PhysRevB.50.5868
_journal_volume 50
_journal_year 1994
_chemical_formula_structural CuBr
_chemical_formula_sum 'Br Cu'
_space_group_IT_number 205
_symmetry_space_group_name_Hall '-P 2ac 2ab 3'
_symmetry_space_group_name_H-M 'P a -3'
_cell_angle_alpha 90
_cell_angle_beta 90
_cell_angle_gamma 90
_cell_length_a 6.7378
_cell_length_b 6.7378
_cell_length_c 6.7378
_cell_formula_units_Z 8
_cell_volume 305.882
_database_code_amcsd 0015193
_diffrn_ambient_pressure 5.08e+06
_exptl_crystal_density_diffrn 6.230
_cod_original_sg_symbol_H-M 'P a 3'
_cod_original_formula_sum 'Cu Br'
_cod_database_code 9013933
_amcsd_formula_title CuBr

loop_
_space_group_symop_operation_xyz
x,y,z
1/2+z,x,1/2-y
z,1/2-x,1/2+y
1/2-z,1/2+x,y
-z,-x,-y
1/2+y,1/2-z,-x
1/2-y,-z,1/2+x
-y,1/2+z,1/2-x
y,z,x
x,1/2-y,1/2+z
1/2-x,1/2+y,z
1/2+x,y,1/2-z
-x,-y,-z
1/2-z,-x,1/2+y
-z,1/2+x,1/2-y
1/2+z,1/2-x,-y
z,x,y
1/2-y,1/2+z,x
1/2+y,z,1/2-x
y,1/2-z,1/2+x
-y,-z,-x
-x,1/2+y,1/2-z
1/2+x,1/2-y,-z
1/2-x,-y,1/2+z

loop_
_atom_site_label
_atom_site_fract_x
_atom_site_fract_y
_atom_site_fract_z
_atom_site_U_iso_or_equiv
Cu 0.62910 0.62910 0.62910 0.02951
Br 0.15250 0.15250 0.15250 0.01431

loop_
_cod_related_entry_id
_cod_related_entry_database
_cod_related_entry_code
1 AMCSD 0015193
